data_7720499
loop_
_publ_author_name
'Dubrawski, Zachary'
'A&#xef;ssiou, Samy'
'Jeanneau, Erwann'
'Thieuleux, Chlo&#xe9;'
'Camp, Cl&#xe9;ment'

_publ_section_title
;
 Visible-light driven H<sub>2</sub> reductive elimination unlocks
 reactivity in polyhydrido niobium iridium clusters.
;
_journal_issue 2
_journal_name_full 'Dalton transactions (Cambridge, England : 2003)'
_journal_page_first 620
_journal_page_last 629
_journal_paper_doi 10.1039/d5dt02432c
_journal_volume 55
_journal_year 2026
_chemical_formula_moiety 'C24 H42 Ir2 N2 Nb'
_chemical_formula_sum 'C24 H42 Ir2 N2 Nb'
_chemical_formula_weight 835.90
_space_group_crystal_system monoclinic
_space_group_IT_number 14
_space_group_name_Hall '-P 2ybc'
_space_group_name_H-M_alt 'P 1 21/c 1'
_atom_sites_solution_hydrogens geom
_atom_sites_solution_primary dual
_audit_creation_date 2025-07-01
_audit_creation_method
;
Olex2 1.5-ac6-020
(compiled 2024.02.14 svn.r2f8d729c for Rigaku Oxford Diffraction, GUI svn.r6966)
;
_audit_update_record
;
2025-09-11 deposited with the CCDC.	2025-11-20 downloaded from the CCDC.
;
_cell_angle_alpha 90
_cell_angle_beta 99.588(2)
_cell_angle_gamma 90
_cell_formula_units_Z 4
_cell_length_a 10.1262(3)
_cell_length_b 11.8871(3)
_cell_length_c 23.4515(6)
_cell_measurement_reflns_used 24333
_cell_measurement_temperature 100.00(10)
_cell_measurement_theta_max 30.2800
_cell_measurement_theta_min 3.0000
_cell_volume 2783.45(13)
_computing_cell_refinement 'CrysAlisPro 1.171.44.111a (Rigaku OD, 2025)'
_computing_data_collection 'CrysAlisPro system (CCD 44.114a 64-bit (release 13-06-2025))'
_computing_data_reduction 'CrysAlisPro 1.171.44.111a (Rigaku OD, 2025)'
_computing_molecular_graphics 'Olex2 1.5-ac6-020 (Dolomanov et al., 2009)'
_computing_publication_material 'Olex2 1.5-ac6-020 (Dolomanov et al., 2009)'
_computing_structure_refinement 'SHELXL 2018/3 (Sheldrick, 2015)'
_computing_structure_solution 'SHELXT 2018/2 (Sheldrick, 2018)'
_diffrn_ambient_environment N~2~
_diffrn_ambient_temperature 100.00(10)
_diffrn_detector 'Hybrid Pixel Array Detector'
_diffrn_detector_area_resol_mean 10.0000
_diffrn_detector_type 'HyPix-Arc 100'
_diffrn_measured_fraction_theta_full 0.998
_diffrn_measured_fraction_theta_max 0.881
_diffrn_measurement_details
;
List of Runs (angles in degrees, time in seconds):

  # Type    Start    End  Width  t~exp~   \w     \q     \k     \f   Frames
#--------------------------------------------------------------------------
  1  \w    -85.00 -25.00   0.50    3.34    --   -5.33 -25.00  50.00  120
  2  \w    -73.00 -25.00   0.50    3.34    --    6.43 -25.00  50.00   96
  3  \w     -4.00  87.00   0.50    3.34    --    6.43  25.00-145.00  182
  4  \w    -26.00  19.00   0.50    3.34    --   -5.33 -77.00 150.00   90
  5  \w    -59.00   9.00   0.50    3.34    --   -5.33 -57.00 150.00  136
  6  \w    -84.00 -40.00   0.50    3.34    --   -5.33 -19.00 -60.00   88
  7  \w    -84.00 -40.00   0.50    3.34    --   -5.33 -19.00-150.00   88
  8  \w    -73.00 -40.00   0.50    3.34    --    6.43 -19.00 120.00   66
  9  \w     -8.00  38.00   0.50    3.34    --    6.43  57.00 -30.00   92
 10  \w    -84.00 -40.00   0.50    3.34    --   -5.33 -19.00   0.00   88
 11  \w     -7.00  42.00   0.50    3.34    --    6.43 -99.00  30.00   98
 12  \w     -7.00  42.00   0.50    3.34    --    6.43 -99.00 -60.00   98
 13  \w     -7.00  26.00   0.50    3.34    --    6.43 -99.00 120.00   66
 14  \w     -7.00  42.00   0.50    3.34    --    6.43 -99.00-180.00   98
;
_diffrn_measurement_device 'four-circle diffractometer'
_diffrn_measurement_device_type 'XtaLAB Synergy, Dualflex, HyPix-Arc 100'
_diffrn_measurement_method '\w scans'
_diffrn_orient_matrix_type 'CrysAlisPro convention (1999,Acta A55,543-557)'
_diffrn_orient_matrix_UB_11 -0.0576264000
_diffrn_orient_matrix_UB_12 -0.0130916000
_diffrn_orient_matrix_UB_13 0.0122593000
_diffrn_orient_matrix_UB_21 -0.0414640000
_diffrn_orient_matrix_UB_22 0.0142710000
_diffrn_orient_matrix_UB_23 -0.0264531000
_diffrn_orient_matrix_UB_31 0.0028505000
_diffrn_orient_matrix_UB_32 -0.0564346000
_diffrn_orient_matrix_UB_33 -0.0095243000
_diffrn_radiation_monochromator mirror
_diffrn_radiation_probe x-ray
_diffrn_radiation_type 'Mo K\a'
_diffrn_radiation_wavelength 0.71073
_diffrn_reflns_av_R_equivalents 0.0778
_diffrn_reflns_av_unetI/netI 0.0495
_diffrn_reflns_Laue_measured_fraction_full 0.998
_diffrn_reflns_Laue_measured_fraction_max 0.881
_diffrn_reflns_limit_h_max 13
_diffrn_reflns_limit_h_min -14
_diffrn_reflns_limit_k_max 16
_diffrn_reflns_limit_k_min -16
_diffrn_reflns_limit_l_max 31
_diffrn_reflns_limit_l_min -32
_diffrn_reflns_number 63066
_diffrn_reflns_point_group_measured_fraction_full 0.998
_diffrn_reflns_point_group_measured_fraction_max 0.881
_diffrn_reflns_theta_full 25.242
_diffrn_reflns_theta_max 30.428
_diffrn_reflns_theta_min 2.909
_diffrn_source 'micro-focus sealed X-ray tube'
_diffrn_source_type 'PhotonJet (Mo) X-ray Source'
_exptl_absorpt_coefficient_mu 9.955
_exptl_absorpt_correction_T_max 1.00000
_exptl_absorpt_correction_T_min 0.10928
_exptl_absorpt_correction_type multi-scan
_exptl_absorpt_process_details
;
CrysAlisPro 1.171.44.111a (Rigaku Oxford Diffraction, 2025)
Empirical absorption correction using spherical harmonics,
implemented in SCALE3 ABSPACK scaling algorithm.
;
_exptl_crystal_colour 'dark red'
_exptl_crystal_colour_modifier dark
_exptl_crystal_colour_primary red
_exptl_crystal_density_diffrn 1.995
_exptl_crystal_description block
_exptl_crystal_F_000 1580
_exptl_crystal_size_max 0.304
_exptl_crystal_size_mid 0.199
_exptl_crystal_size_min 0.164
_refine_diff_density_max 2.602
_refine_diff_density_min -2.876
_refine_diff_density_rms 0.264
_refine_ls_extinction_method none
_refine_ls_goodness_of_fit_ref 1.047
_refine_ls_hydrogen_treatment constr
_refine_ls_matrix_type full
_refine_ls_number_parameters 276
_refine_ls_number_reflns 7441
_refine_ls_number_restraints 6
_refine_ls_restrained_S_all 1.047
_refine_ls_R_factor_all 0.0540
_refine_ls_R_factor_gt 0.0396
_refine_ls_shift/su_max 0.003
_refine_ls_shift/su_mean 0.000
_refine_ls_structure_factor_coef Fsqd
_refine_ls_weighting_details 'w=1/[\s^2^(Fo^2^)+(0.0334P)^2^+22.5452P] where P=(Fo^2^+2Fc^2^)/3'
_refine_ls_weighting_scheme calc
_refine_ls_wR_factor_gt 0.0822
_refine_ls_wR_factor_ref 0.0860
_reflns_Friedel_coverage 0.000
_reflns_number_gt 6152
_reflns_number_total 7441
_reflns_threshold_expression 'I > 2\s(I)'
_cod_data_source_file d5dt02432c2.cif
_cod_data_source_block zd519_autored
_cod_database_code 7720499
_shelx_shelxl_version_number 2018/3
_chemical_oxdiff_formula 'C24 H42 Ir2 N2 Nb1'
_shelx_space_group_comment
;
The symmetry employed for this shelxl refinement is uniquely defined
by the following loop, which should always be used as a source of
symmetry information in preference to the above space-group names.
They are only intended as comments.
;
_shelx_estimated_absorpt_t_max 0.292
_shelx_estimated_absorpt_t_min 0.152
_diffrn_oxdiff_digest_od_ed
;

;
_olex2_refinement_description
;
1. Fixed Uiso
 At 1.5 times of:
  All C(H,H,H) groups
2. Uiso/Uaniso restraints and constraints
Uanis(C6) \\sim Ueq: with sigma of 0.005 and sigma for terminal atoms of 0.01
3.a Idealised Me refined as rotating group:
 C1(H1A,H1B,H1C), C2(H2A,H2B,H2C), C3(H3A,H3B,H3C), C4(H4A,H4B,H4C), C10(H10A,
 H10B,H10C), C11(H11A,H11B,H11C), C12(H12A,H12B,H12C), C13(H13A,H13B,H13C),
 C14(H14A,H14B,H14C), C20(H20A,H20B,H20C), C21(H21A,H21B,H21C), C22(H22A,H22B,
 H22C), C23(H23A,H23B,H23C), C24(H24A,H24B,H24C)
;
_olex2_exptl_crystal_mounting_method 'The crystal was mounted on a MITIGEN holder in perfluoroether oil'
_olex2_submission_original_sample_id ZD519
_olex2_submission_special_instructions 'No special instructions were received'
_oxdiff_exptl_absorpt_empirical_details
;
Empirical correction (ABSPACK) includes:
- Absorption correction using spherical harmonics
- Frame scaling
;
_oxdiff_exptl_absorpt_empirical_full_max 5.629
_oxdiff_exptl_absorpt_empirical_full_min 0.391

loop_
_space_group_symop_operation_xyz
'x, y, z'
'-x, y+1/2, -z+1/2'
'-x, -y, -z'
'x, -y-1/2, z-1/2'

loop_
_atom_site_label
_atom_site_type_symbol
_atom_site_fract_x
_atom_site_fract_y
_atom_site_fract_z
_atom_site_U_iso_or_equiv
_atom_site_adp_type
_atom_site_occupancy
_atom_site_site_symmetry_order
_atom_site_calc_flag
_atom_site_refinement_flags_posn
_atom_site_refinement_flags_adp
_atom_site_refinement_flags_occupancy
_atom_site_disorder_assembly
_atom_site_disorder_group
Ir1 Ir 0.50081(2) 0.73304(2) 0.57059(2) 0.01254(7) Uani 1 1 d . . . . .
Ir2 Ir 0.19910(2) 0.59468(2) 0.65382(2) 0.01438(7) Uani 1 1 d . . . . .
Nb1 Nb 0.24450(5) 0.73536(4) 0.58453(2) 0.01302(11) Uani 1 1 d . . . . .
N1 N 0.2049(5) 0.8870(4) 0.6146(2) 0.0195(11) Uani 1 1 d . . . . .
N2 N 0.1133(5) 0.7285(4) 0.5119(2) 0.0188(11) Uani 1 1 d . . . . .
C1 C 0.2860(7) 0.9256(6) 0.6682(3) 0.0309(16) Uani 1 1 d . . . . .
H1A H 0.235139 0.917106 0.700043 0.046 Uiso 1 1 calc R U . . .
H1B H 0.309236 1.004951 0.664398 0.046 Uiso 1 1 calc R U . . .
H1C H 0.368142 0.880664 0.676310 0.046 Uiso 1 1 calc R U . . .
C2 C 0.0838(8) 0.9495(8) 0.6004(4) 0.041(2) Uani 1 1 d . . . . .
H2A H 0.037564 0.927135 0.562011 0.062 Uiso 1 1 calc R U . . .
H2B H 0.104490 1.030008 0.600376 0.062 Uiso 1 1 calc R U . . .
H2C H 0.025993 0.934261 0.629145 0.062 Uiso 1 1 calc R U . . .
C3 C 0.1440(7) 0.7930(7) 0.4629(3) 0.0285(16) Uani 1 1 d . . . . .
H3A H 0.227774 0.834487 0.474515 0.043 Uiso 1 1 calc R U . . .
H3B H 0.071160 0.846103 0.449993 0.043 Uiso 1 1 calc R U . . .
H3C H 0.153759 0.741600 0.431154 0.043 Uiso 1 1 calc R U . . .
C4 C -0.0097(6) 0.6649(6) 0.4960(3) 0.0248(14) Uani 1 1 d . . . . .
H4A H -0.024947 0.618320 0.528761 0.037 Uiso 1 1 calc R U . . .
H4B H -0.002268 0.616577 0.462844 0.037 Uiso 1 1 calc R U . . .
H4C H -0.084953 0.716971 0.485669 0.037 Uiso 1 1 calc R U . . .
C5 C 0.6888(6) 0.8328(5) 0.5817(3) 0.0187(13) Uani 1 1 d . . . . .
C6 C 0.6517(6) 0.8036(5) 0.5214(3) 0.0158(12) Uani 1 1 d . U . . .
C7 C 0.6536(6) 0.6831(5) 0.5175(3) 0.0150(12) Uani 1 1 d . . . . .
C8 C 0.6933(6) 0.6376(5) 0.5737(3) 0.0179(12) Uani 1 1 d . . . . .
C9 C 0.7152(6) 0.7309(5) 0.6135(3) 0.0182(12) Uani 1 1 d . . . . .
C10 C 0.7056(7) 0.9491(6) 0.6058(3) 0.0262(15) Uani 1 1 d . . . . .
H10A H 0.637392 0.998488 0.584281 0.039 Uiso 1 1 calc R U . . .
H10B H 0.794891 0.977300 0.602297 0.039 Uiso 1 1 calc R U . . .
H10C H 0.695679 0.947954 0.646652 0.039 Uiso 1 1 calc R U . . .
C11 C 0.6299(7) 0.8845(6) 0.4713(3) 0.0280(15) Uani 1 1 d . . . . .
H11A H 0.565830 0.852196 0.439651 0.042 Uiso 1 1 calc R U . . .
H11B H 0.715241 0.898507 0.458080 0.042 Uiso 1 1 calc R U . . .
H11C H 0.594477 0.955563 0.483697 0.042 Uiso 1 1 calc R U . . .
C12 C 0.6238(7) 0.6159(6) 0.4627(3) 0.0219(13) Uani 1 1 d . . . . .
H12A H 0.585552 0.543092 0.470879 0.033 Uiso 1 1 calc R U . . .
H12B H 0.706715 0.603825 0.447222 0.033 Uiso 1 1 calc R U . . .
H12C H 0.559546 0.656954 0.434322 0.033 Uiso 1 1 calc R U . . .
C13 C 0.7298(7) 0.5169(6) 0.5876(3) 0.0233(14) Uani 1 1 d . . . . .
H13A H 0.713986 0.499286 0.626702 0.035 Uiso 1 1 calc R U . . .
H13B H 0.824623 0.505081 0.585373 0.035 Uiso 1 1 calc R U . . .
H13C H 0.674696 0.467644 0.559692 0.035 Uiso 1 1 calc R U . . .
C14 C 0.7680(7) 0.7216(6) 0.6768(3) 0.0271(15) Uani 1 1 d . . . . .
H14A H 0.741711 0.788311 0.696747 0.041 Uiso 1 1 calc R U . . .
H14B H 0.865952 0.716234 0.682795 0.041 Uiso 1 1 calc R U . . .
H14C H 0.731084 0.654174 0.692328 0.041 Uiso 1 1 calc R U . . .
C15 C 0.3309(7) 0.5790(5) 0.7394(3) 0.0222(14) Uani 1 1 d . . . . .
C16 C 0.3491(6) 0.4802(5) 0.7064(3) 0.0183(12) Uani 1 1 d . . . . .
C17 C 0.2235(6) 0.4193(5) 0.6973(3) 0.0180(12) Uani 1 1 d . . . . .
C18 C 0.1298(7) 0.4803(5) 0.7241(3) 0.0220(14) Uani 1 1 d . . . . .
C19 C 0.1960(7) 0.5808(5) 0.7492(3) 0.0241(14) Uani 1 1 d . . . . .
C20 C 0.4389(8) 0.6594(6) 0.7640(3) 0.0316(17) Uani 1 1 d . . . . .
H20A H 0.400584 0.734683 0.766189 0.047 Uiso 1 1 calc R U . . .
H20B H 0.507682 0.661572 0.739191 0.047 Uiso 1 1 calc R U . . .
H20C H 0.479276 0.634680 0.802910 0.047 Uiso 1 1 calc R U . . .
C21 C 0.4797(7) 0.4464(6) 0.6891(3) 0.0247(14) Uani 1 1 d . . . . .
H21A H 0.466119 0.379253 0.664557 0.037 Uiso 1 1 calc R U . . .
H21B H 0.545148 0.429739 0.723810 0.037 Uiso 1 1 calc R U . . .
H21C H 0.513139 0.507956 0.667664 0.037 Uiso 1 1 calc R U . . .
C22 C 0.1984(7) 0.3075(5) 0.6679(3) 0.0243(14) Uani 1 1 d . . . . .
H22A H 0.105156 0.303754 0.648226 0.036 Uiso 1 1 calc R U . . .
H22B H 0.215070 0.247266 0.696713 0.036 Uiso 1 1 calc R U . . .
H22C H 0.258426 0.298448 0.639475 0.036 Uiso 1 1 calc R U . . .
C23 C -0.0106(7) 0.4441(6) 0.7272(3) 0.0290(15) Uani 1 1 d . . . . .
H23A H -0.066263 0.510664 0.730097 0.043 Uiso 1 1 calc R U . . .
H23B H -0.010533 0.396396 0.761289 0.043 Uiso 1 1 calc R U . . .
H23C H -0.046826 0.401721 0.692266 0.043 Uiso 1 1 calc R U . . .
C24 C 0.1351(9) 0.6629(6) 0.7862(3) 0.0336(18) Uani 1 1 d . . . . .
H24A H 0.179500 0.736088 0.785556 0.050 Uiso 1 1 calc R U . . .
H24B H 0.146920 0.634968 0.826075 0.050 Uiso 1 1 calc R U . . .
H24C H 0.039394 0.671253 0.771197 0.050 Uiso 1 1 calc R U . . .

loop_
_atom_site_aniso_label
_atom_site_aniso_U_11
_atom_site_aniso_U_22
_atom_site_aniso_U_33
_atom_site_aniso_U_23
_atom_site_aniso_U_13
_atom_site_aniso_U_12
Ir1 0.01077(11) 0.01337(12) 0.01372(11) 0.00001(8) 0.00276(8) 0.00003(8)
Ir2 0.01617(12) 0.01320(12) 0.01437(11) 0.00330(8) 0.00427(8) 0.00044(8)
Nb1 0.0106(2) 0.0137(2) 0.0149(3) 0.00403(19) 0.00243(19) 0.00068(19)
N1 0.018(3) 0.014(3) 0.027(3) 0.004(2) 0.004(2) 0.002(2)
N2 0.016(3) 0.024(3) 0.017(3) 0.006(2) 0.004(2) 0.001(2)
C1 0.025(4) 0.029(4) 0.039(4) -0.011(3) 0.005(3) 0.005(3)
C2 0.033(4) 0.050(5) 0.042(5) 0.002(4) 0.010(4) 0.024(4)
C3 0.021(3) 0.042(4) 0.021(3) 0.015(3) 0.000(3) -0.004(3)
C4 0.015(3) 0.033(4) 0.025(3) 0.004(3) 0.000(3) -0.001(3)
C5 0.011(3) 0.019(3) 0.028(3) -0.004(3) 0.009(2) -0.002(2)
C6 0.009(2) 0.017(3) 0.023(3) 0.001(2) 0.007(2) -0.004(2)
C7 0.009(3) 0.020(3) 0.016(3) 0.000(2) 0.006(2) -0.001(2)
C8 0.014(3) 0.021(3) 0.021(3) 0.001(2) 0.008(2) 0.003(2)
C9 0.008(3) 0.024(3) 0.022(3) -0.001(2) 0.003(2) 0.002(2)
C10 0.020(3) 0.018(3) 0.041(4) -0.004(3) 0.008(3) -0.004(3)
C11 0.028(4) 0.028(4) 0.031(4) 0.008(3) 0.011(3) 0.004(3)
C12 0.019(3) 0.030(4) 0.018(3) -0.007(3) 0.006(2) 0.001(3)
C13 0.020(3) 0.025(3) 0.026(3) 0.005(3) 0.007(3) 0.006(3)
C14 0.023(4) 0.039(4) 0.018(3) -0.006(3) -0.002(3) 0.001(3)
C15 0.033(4) 0.014(3) 0.016(3) 0.002(2) -0.006(3) 0.003(3)
C16 0.021(3) 0.016(3) 0.018(3) 0.004(2) 0.005(2) 0.000(2)
C17 0.024(3) 0.015(3) 0.013(3) 0.007(2) 0.000(2) -0.001(2)
C18 0.031(4) 0.019(3) 0.019(3) 0.010(2) 0.013(3) 0.003(3)
C19 0.037(4) 0.018(3) 0.018(3) 0.008(2) 0.007(3) 0.009(3)
C20 0.036(4) 0.019(3) 0.034(4) -0.003(3) -0.009(3) -0.003(3)
C21 0.022(3) 0.027(4) 0.025(3) 0.003(3) 0.005(3) 0.009(3)
C22 0.033(4) 0.018(3) 0.023(3) 0.003(3) 0.007(3) 0.001(3)
C23 0.029(4) 0.030(4) 0.030(4) 0.004(3) 0.011(3) -0.001(3)
C24 0.057(5) 0.024(4) 0.021(3) 0.004(3) 0.011(3) 0.014(3)

loop_
_atom_type_symbol
_atom_type_description
_atom_type_scat_dispersion_real
_atom_type_scat_dispersion_imag
_atom_type_scat_source
C C 0.0033 0.0016 'International Tables Vol C Tables 4.2.6.8 and 6.1.1.4'
H H 0.0000 0.0000 'International Tables Vol C Tables 4.2.6.8 and 6.1.1.4'
Ir Ir -1.4442 7.9887 'International Tables Vol C Tables 4.2.6.8 and 6.1.1.4'
N N 0.0061 0.0033 'International Tables Vol C Tables 4.2.6.8 and 6.1.1.4'
Nb Nb -2.0727 0.6215 'International Tables Vol C Tables 4.2.6.8 and 6.1.1.4'

loop_
_exptl_crystal_face_index_h
_exptl_crystal_face_index_k
_exptl_crystal_face_index_l
_exptl_crystal_face_perp_dist
-11 10 5 0.1114
9 -13 -7 0.0614
14 -2 1 0.0831
-6 14 15 0.0866
14 0 -15 0.0689
6 -14 -15 0.0979
14 0 -8 0.0570
11 -3 15 0.1160
-11 0 -17 0.1241
-3 16 8 0.0844
-6 1 -27 0.1392
4 -16 1 0.0529
7 -7 22 0.1146
1 -10 26 0.0957
-1 2 -32 0.1511
-2 -15 13 0.0522
-4 -12 22 0.0709
-6 -14 12 0.0473
-13 -8 2 0.0711

loop_
_geom_angle_atom_site_label_1
_geom_angle_atom_site_label_2
_geom_angle_atom_site_label_3
_geom_angle
_geom_angle_site_symmetry_1
_geom_angle_site_symmetry_3
_geom_angle_publ_flag
C5 Ir1 Nb1 144.29(16) . . ?
C5 Ir1 C6 37.9(2) . . ?
C5 Ir1 C7 63.0(2) . . ?
C5 Ir1 C8 62.8(2) . . ?
C5 Ir1 C9 37.3(2) . . ?
C6 Ir1 Nb1 145.57(16) . . ?
C6 Ir1 C8 62.6(2) . . ?
C6 Ir1 C9 62.5(2) . . ?
C7 Ir1 Nb1 148.54(15) . . ?
C7 Ir1 C6 37.7(2) . . ?
C7 Ir1 C8 37.1(2) . . ?
C7 Ir1 C9 62.3(2) . . ?
C8 Ir1 Nb1 149.02(16) . . ?
C9 Ir1 Nb1 146.69(16) . . ?
C9 Ir1 C8 37.6(2) . . ?
C15 Ir2 Nb1 120.60(18) . . ?
C15 Ir2 C16 37.4(2) . . ?
C15 Ir2 C17 61.5(2) . . ?
C15 Ir2 C18 61.3(3) . . ?
C15 Ir2 C19 37.1(3) . . ?
C16 Ir2 Nb1 126.72(16) . . ?
C16 Ir2 C17 37.0(2) . . ?
C16 Ir2 C18 61.0(2) . . ?
C17 Ir2 Nb1 153.69(16) . . ?
C17 Ir2 C18 35.6(2) . . ?
C18 Ir2 Nb1 170.68(16) . . ?
C19 Ir2 Nb1 138.75(18) . . ?
C19 Ir2 C16 61.9(2) . . ?
C19 Ir2 C17 60.9(2) . . ?
C19 Ir2 C18 36.7(2) . . ?
Ir2 Nb1 Ir1 111.78(2) . . ?
N1 Nb1 Ir1 107.96(16) . . ?
N1 Nb1 Ir2 108.29(16) . . ?
N2 Nb1 Ir1 114.90(16) . . ?
N2 Nb1 Ir2 111.89(15) . . ?
N2 Nb1 N1 101.2(2) . . ?
C1 N1 Nb1 118.1(4) . . ?
C2 N1 Nb1 127.1(5) . . ?
C2 N1 C1 112.1(6) . . ?
C3 N2 Nb1 117.2(4) . . ?
C4 N2 Nb1 131.8(4) . . ?
C4 N2 C3 110.9(5) . . ?
N1 C1 H1A 109.5 . . ?
N1 C1 H1B 109.5 . . ?
N1 C1 H1C 109.5 . . ?
H1A C1 H1B 109.5 . . ?
H1A C1 H1C 109.5 . . ?
H1B C1 H1C 109.5 . . ?
N1 C2 H2A 109.5 . . ?
N1 C2 H2B 109.5 . . ?
N1 C2 H2C 109.5 . . ?
H2A C2 H2B 109.5 . . ?
H2A C2 H2C 109.5 . . ?
H2B C2 H2C 109.5 . . ?
N2 C3 H3A 109.5 . . ?
N2 C3 H3B 109.5 . . ?
N2 C3 H3C 109.5 . . ?
H3A C3 H3B 109.5 . . ?
H3A C3 H3C 109.5 . . ?
H3B C3 H3C 109.5 . . ?
N2 C4 H4A 109.5 . . ?
N2 C4 H4B 109.5 . . ?
N2 C4 H4C 109.5 . . ?
H4A C4 H4B 109.5 . . ?
H4A C4 H4C 109.5 . . ?
H4B C4 H4C 109.5 . . ?
C6 C5 Ir1 71.3(3) . . ?
C6 C5 C10 126.1(6) . . ?
C9 C5 Ir1 71.9(3) . . ?
C9 C5 C6 107.7(5) . . ?
C9 C5 C10 126.1(6) . . ?
C10 C5 Ir1 125.5(4) . . ?
C5 C6 Ir1 70.9(3) . . ?
C5 C6 C11 126.2(6) . . ?
C7 C6 Ir1 71.0(3) . . ?
C7 C6 C5 107.4(5) . . ?
C7 C6 C11 126.1(6) . . ?
C11 C6 Ir1 128.4(4) . . ?
C6 C7 Ir1 71.3(3) . . ?
C6 C7 C12 125.7(6) . . ?
C8 C7 Ir1 72.3(3) . . ?
C8 C7 C6 108.9(5) . . ?
C8 C7 C12 125.3(6) . . ?
C12 C7 Ir1 124.2(4) . . ?
C7 C8 Ir1 70.6(3) . . ?
C7 C8 C9 107.3(5) . . ?
C7 C8 C13 125.8(6) . . ?
C9 C8 Ir1 70.9(3) . . ?
C9 C8 C13 126.0(6) . . ?
C13 C8 Ir1 132.1(4) . . ?
C5 C9 Ir1 70.8(3) . . ?
C5 C9 C8 108.6(5) . . ?
C5 C9 C14 126.0(6) . . ?
C8 C9 Ir1 71.6(3) . . ?
C8 C9 C14 125.2(6) . . ?
C14 C9 Ir1 127.4(4) . . ?
C5 C10 H10A 109.5 . . ?
C5 C10 H10B 109.5 . . ?
C5 C10 H10C 109.5 . . ?
H10A C10 H10B 109.5 . . ?
H10A C10 H10C 109.5 . . ?
H10B C10 H10C 109.5 . . ?
C6 C11 H11A 109.5 . . ?
C6 C11 H11B 109.5 . . ?
C6 C11 H11C 109.5 . . ?
H11A C11 H11B 109.5 . . ?
H11A C11 H11C 109.5 . . ?
H11B C11 H11C 109.5 . . ?
C7 C12 H12A 109.5 . . ?
C7 C12 H12B 109.5 . . ?
C7 C12 H12C 109.5 . . ?
H12A C12 H12B 109.5 . . ?
H12A C12 H12C 109.5 . . ?
H12B C12 H12C 109.5 . . ?
C8 C13 H13A 109.5 . . ?
C8 C13 H13B 109.5 . . ?
C8 C13 H13C 109.5 . . ?
H13A C13 H13B 109.5 . . ?
H13A C13 H13C 109.5 . . ?
H13B C13 H13C 109.5 . . ?
C9 C14 H14A 109.5 . . ?
C9 C14 H14B 109.5 . . ?
C9 C14 H14C 109.5 . . ?
H14A C14 H14B 109.5 . . ?
H14A C14 H14C 109.5 . . ?
H14B C14 H14C 109.5 . . ?
C16 C15 Ir2 72.2(3) . . ?
C16 C15 C20 125.5(7) . . ?
C19 C15 Ir2 72.4(4) . . ?
C19 C15 C16 108.2(6) . . ?
C19 C15 C20 126.0(6) . . ?
C20 C15 Ir2 125.9(5) . . ?
C15 C16 Ir2 70.4(3) . . ?
C15 C16 C17 107.5(6) . . ?
C15 C16 C21 124.3(6) . . ?
C17 C16 Ir2 74.1(3) . . ?
C17 C16 C21 128.1(6) . . ?
C21 C16 Ir2 124.0(4) . . ?
C16 C17 Ir2 69.0(3) . . ?
C16 C17 C22 126.1(6) . . ?
C18 C17 Ir2 72.9(3) . . ?
C18 C17 C16 108.3(6) . . ?
C18 C17 C22 125.5(6) . . ?
C22 C17 Ir2 126.7(4) . . ?
C17 C18 Ir2 71.5(3) . . ?
C17 C18 C19 107.6(6) . . ?
C17 C18 C23 125.7(6) . . ?
C19 C18 Ir2 68.4(3) . . ?
C19 C18 C23 126.6(6) . . ?
C23 C18 Ir2 126.9(5) . . ?
C15 C19 Ir2 70.6(4) . . ?
C15 C19 C18 108.4(6) . . ?
C15 C19 C24 126.8(7) . . ?
C18 C19 Ir2 74.9(4) . . ?
C18 C19 C24 124.3(7) . . ?
C24 C19 Ir2 126.9(4) . . ?
C15 C20 H20A 109.5 . . ?
C15 C20 H20B 109.5 . . ?
C15 C20 H20C 109.5 . . ?
H20A C20 H20B 109.5 . . ?
H20A C20 H20C 109.5 . . ?
H20B C20 H20C 109.5 . . ?
C16 C21 H21A 109.5 . . ?
C16 C21 H21B 109.5 . . ?
C16 C21 H21C 109.5 . . ?
H21A C21 H21B 109.5 . . ?
H21A C21 H21C 109.5 . . ?
H21B C21 H21C 109.5 . . ?
C17 C22 H22A 109.5 . . ?
C17 C22 H22B 109.5 . . ?
C17 C22 H22C 109.5 . . ?
H22A C22 H22B 109.5 . . ?
H22A C22 H22C 109.5 . . ?
H22B C22 H22C 109.5 . . ?
C18 C23 H23A 109.5 . . ?
C18 C23 H23B 109.5 . . ?
C18 C23 H23C 109.5 . . ?
H23A C23 H23B 109.5 . . ?
H23A C23 H23C 109.5 . . ?
H23B C23 H23C 109.5 . . ?
C19 C24 H24A 109.5 . . ?
C19 C24 H24B 109.5 . . ?
C19 C24 H24C 109.5 . . ?
H24A C24 H24B 109.5 . . ?
H24A C24 H24C 109.5 . . ?
H24B C24 H24C 109.5 . . ?

loop_
_geom_bond_atom_site_label_1
_geom_bond_atom_site_label_2
_geom_bond_distance
_geom_bond_site_symmetry_2
_geom_bond_publ_flag
Ir1 Nb1 2.6696(6) . ?
Ir1 C5 2.221(6) . ?
Ir1 C6 2.226(6) . ?
Ir1 C7 2.223(6) . ?
Ir1 C8 2.246(6) . ?
Ir1 C9 2.236(6) . ?
Ir2 Nb1 2.4283(6) . ?
Ir2 C15 2.225(6) . ?
Ir2 C16 2.249(6) . ?
Ir2 C17 2.316(6) . ?
Ir2 C18 2.334(6) . ?
Ir2 C19 2.248(6) . ?
Nb1 N1 2.000(5) . ?
Nb1 N2 1.979(5) . ?
N1 C1 1.458(9) . ?
N1 C2 1.425(9) . ?
N2 C3 1.458(8) . ?
N2 C4 1.452(8) . ?
C1 H1A 0.9800 . ?
C1 H1B 0.9800 . ?
C1 H1C 0.9800 . ?
C2 H2A 0.9800 . ?
C2 H2B 0.9800 . ?
C2 H2C 0.9800 . ?
C3 H3A 0.9800 . ?
C3 H3B 0.9800 . ?
C3 H3C 0.9800 . ?
C4 H4A 0.9800 . ?
C4 H4B 0.9800 . ?
C4 H4C 0.9800 . ?
C5 C6 1.443(9) . ?
C5 C9 1.425(9) . ?
C5 C10 1.493(9) . ?
C6 C7 1.436(9) . ?
C6 C11 1.506(9) . ?
C7 C8 1.421(8) . ?
C7 C12 1.499(8) . ?
C8 C9 1.443(9) . ?
C8 C13 1.504(9) . ?
C9 C14 1.495(9) . ?
C10 H10A 0.9800 . ?
C10 H10B 0.9800 . ?
C10 H10C 0.9800 . ?
C11 H11A 0.9800 . ?
C11 H11B 0.9800 . ?
C11 H11C 0.9800 . ?
C12 H12A 0.9800 . ?
C12 H12B 0.9800 . ?
C12 H12C 0.9800 . ?
C13 H13A 0.9800 . ?
C13 H13B 0.9800 . ?
C13 H13C 0.9800 . ?
C14 H14A 0.9800 . ?
C14 H14B 0.9800 . ?
C14 H14C 0.9800 . ?
C15 C16 1.434(9) . ?
C15 C19 1.423(10) . ?
C15 C20 1.494(9) . ?
C16 C17 1.449(9) . ?
C16 C21 1.502(9) . ?
C17 C18 1.422(9) . ?
C17 C22 1.499(9) . ?
C18 C19 1.446(10) . ?
C18 C23 1.498(10) . ?
C19 C24 1.506(10) . ?
C20 H20A 0.9800 . ?
C20 H20B 0.9800 . ?
C20 H20C 0.9800 . ?
C21 H21A 0.9800 . ?
C21 H21B 0.9800 . ?
C21 H21C 0.9800 . ?
C22 H22A 0.9800 . ?
C22 H22B 0.9800 . ?
C22 H22C 0.9800 . ?
C23 H23A 0.9800 . ?
C23 H23B 0.9800 . ?
C23 H23C 0.9800 . ?
C24 H24A 0.9800 . ?
C24 H24B 0.9800 . ?
C24 H24C 0.9800 . ?

loop_
_geom_torsion_atom_site_label_1
_geom_torsion_atom_site_label_2
_geom_torsion_atom_site_label_3
_geom_torsion_atom_site_label_4
_geom_torsion
_geom_torsion_site_symmetry_1
_geom_torsion_site_symmetry_2
_geom_torsion_site_symmetry_3
_geom_torsion_site_symmetry_4
_geom_torsion_publ_flag
Ir1 C5 C6 C7 -62.0(4) . . . . ?
Ir1 C5 C6 C11 124.1(6) . . . . ?
Ir1 C5 C9 C8 61.9(4) . . . . ?
Ir1 C5 C9 C14 -122.8(6) . . . . ?
Ir1 C6 C7 C8 -63.0(4) . . . . ?
Ir1 C6 C7 C12 119.2(6) . . . . ?
Ir1 C7 C8 C9 -61.7(4) . . . . ?
Ir1 C7 C8 C13 128.5(6) . . . . ?
Ir1 C8 C9 C5 -61.4(4) . . . . ?
Ir1 C8 C9 C14 123.3(6) . . . . ?
Ir2 C15 C16 C17 -65.3(4) . . . . ?
Ir2 C15 C16 C21 118.4(6) . . . . ?
Ir2 C15 C19 C18 65.9(4) . . . . ?
Ir2 C15 C19 C24 -122.1(6) . . . . ?
Ir2 C16 C17 C18 -62.7(4) . . . . ?
Ir2 C16 C17 C22 120.8(6) . . . . ?
Ir2 C17 C18 C19 -59.1(4) . . . . ?
Ir2 C17 C18 C23 122.6(6) . . . . ?
Ir2 C18 C19 C15 -63.1(4) . . . . ?
Ir2 C18 C19 C24 124.7(6) . . . . ?
C5 C6 C7 Ir1 61.9(4) . . . . ?
C5 C6 C7 C8 -1.0(7) . . . . ?
C5 C6 C7 C12 -178.8(6) . . . . ?
C6 C5 C9 Ir1 -62.7(4) . . . . ?
C6 C5 C9 C8 -0.7(7) . . . . ?
C6 C5 C9 C14 174.5(6) . . . . ?
C6 C7 C8 Ir1 62.3(4) . . . . ?
C6 C7 C8 C9 0.6(7) . . . . ?
C6 C7 C8 C13 -169.2(6) . . . . ?
C7 C8 C9 Ir1 61.5(4) . . . . ?
C7 C8 C9 C5 0.1(7) . . . . ?
C7 C8 C9 C14 -175.2(6) . . . . ?
C9 C5 C6 Ir1 63.1(4) . . . . ?
C9 C5 C6 C7 1.1(6) . . . . ?
C9 C5 C6 C11 -172.8(6) . . . . ?
C10 C5 C6 Ir1 -120.7(6) . . . . ?
C10 C5 C6 C7 177.3(6) . . . . ?
C10 C5 C6 C11 3.4(10) . . . . ?
C10 C5 C9 Ir1 121.2(6) . . . . ?
C10 C5 C9 C8 -176.9(6) . . . . ?
C10 C5 C9 C14 -1.7(10) . . . . ?
C11 C6 C7 Ir1 -124.2(6) . . . . ?
C11 C6 C7 C8 172.9(6) . . . . ?
C11 C6 C7 C12 -4.9(10) . . . . ?
C12 C7 C8 Ir1 -119.9(6) . . . . ?
C12 C7 C8 C9 178.4(6) . . . . ?
C12 C7 C8 C13 8.6(10) . . . . ?
C13 C8 C9 Ir1 -128.7(6) . . . . ?
C13 C8 C9 C5 169.9(6) . . . . ?
C13 C8 C9 C14 -5.4(10) . . . . ?
C15 C16 C17 Ir2 62.9(4) . . . . ?
C15 C16 C17 C18 0.2(7) . . . . ?
C15 C16 C17 C22 -176.3(6) . . . . ?
C16 C15 C19 Ir2 -63.8(4) . . . . ?
C16 C15 C19 C18 2.1(7) . . . . ?
C16 C15 C19 C24 174.1(6) . . . . ?
C16 C17 C18 Ir2 60.2(4) . . . . ?
C16 C17 C18 C19 1.1(7) . . . . ?
C16 C17 C18 C23 -177.2(6) . . . . ?
C17 C18 C19 Ir2 61.1(4) . . . . ?
C17 C18 C19 C15 -2.0(7) . . . . ?
C17 C18 C19 C24 -174.2(6) . . . . ?
C19 C15 C16 Ir2 63.9(4) . . . . ?
C19 C15 C16 C17 -1.4(7) . . . . ?
C19 C15 C16 C21 -177.8(6) . . . . ?
C20 C15 C16 Ir2 -121.8(7) . . . . ?
C20 C15 C16 C17 172.9(6) . . . . ?
C20 C15 C16 C21 -3.5(10) . . . . ?
C20 C15 C19 Ir2 121.9(6) . . . . ?
C20 C15 C19 C18 -172.2(6) . . . . ?
C20 C15 C19 C24 -0.2(10) . . . . ?
C21 C16 C17 Ir2 -120.9(6) . . . . ?
C21 C16 C17 C18 176.4(6) . . . . ?
C21 C16 C17 C22 -0.2(10) . . . . ?
C22 C17 C18 Ir2 -123.2(6) . . . . ?
C22 C17 C18 C19 177.6(6) . . . . ?
C22 C17 C18 C23 -0.6(10) . . . . ?
C23 C18 C19 Ir2 -120.7(6) . . . . ?
C23 C18 C19 C15 176.3(6) . . . . ?
C23 C18 C19 C24 4.0(10) . . . . ?

loop_
_exptl_oxdiff_crystal_face_indexfrac_h
_exptl_oxdiff_crystal_face_indexfrac_k
_exptl_oxdiff_crystal_face_indexfrac_l
_exptl_oxdiff_crystal_face_x
_exptl_oxdiff_crystal_face_y
_exptl_oxdiff_crystal_face_z
-11.4037 10.0865 4.6085 0.5816 0.4949 -0.6456
9.0878 -12.8049 -7.0015 -0.4419 -0.3743 0.8152
13.8358 -2.2507 1.3830 -0.7509 -0.6424 0.1533
-6.1209 13.7617 14.6681 0.3524 0.0622 -0.9338
13.6528 -0.2806 -14.7713 -0.9642 -0.1794 0.1954
6.4853 -13.5060 -14.9071 -0.3797 -0.0673 0.9227
14.2294 -0.2156 -8.0432 -0.9158 -0.3803 0.1293
11.2805 -3.3522 14.5304 -0.4280 -0.8999 0.0829
-10.8736 -0.3495 -16.9122 0.4239 0.8933 0.1498
-3.1859 15.9566 8.0766 0.0737 0.1462 -0.9865
-6.2849 0.7644 -26.8081 0.0235 0.9807 0.1943
4.0201 -16.0442 0.6407 -0.0138 -0.4126 0.9108
6.8233 -7.1674 22.3794 -0.0250 -0.9772 0.2108
1.3971 -9.9436 25.5069 0.3624 -0.8746 0.3222
-0.6839 1.6305 -32.1459 -0.3760 0.9020 0.2122
-2.1989 -15.4316 12.5232 0.4823 -0.4603 0.7453
-3.5916 -12.3563 21.8187 0.6362 -0.6046 0.4793
-6.3310 -14.2647 11.5738 0.6935 -0.2472 0.6767
-12.5892 -7.7713 2.1758 0.8539 0.3535 0.3820
